data_4516487
loop_
_publ_author_name
'Tahir, Muhammad Nawaz'
'Shafiq, Zahid'
'Shad, Hazoor Ahmad'
Zia-ur-Rehman,
'Karim, Abdul'
'Naseer, Muhammad Moazzam'

_publ_section_title
;
 Polymorphism in a Sulfamethoxazole Derivative: Coexistence of Five
 Polymorphs in Methanol at Room Temperature
;
_journal_issue 10
_journal_name_full 'Crystal Growth &amp; Design'
_journal_page_first 4750
_journal_paper_doi 10.1021/acs.cgd.5b01126
_journal_volume 15
_journal_year 2015
_chemical_formula_iupac 'C21 H17 N3 O4 S'
_chemical_formula_moiety 'C21 H17 N3 O4 S'
_chemical_formula_sum 'C21 H17 N3 O4 S'
_chemical_formula_weight 407.43
_chemical_name_systematic
;
1-[(E)-({4-[(5-methyl-1,2-oxazol-3-yl)sulfamoyl]phenyl}iminio)methyl]
naphthalen-2-olate
;
_space_group_crystal_system triclinic
_space_group_IT_number 2
_space_group_name_Hall '-P 1'
_space_group_name_H-M_alt 'P -1'
_atom_sites_solution_hydrogens geom
_atom_sites_solution_primary direct
_atom_sites_solution_secondary difmap
_audit_creation_method SHELXL-2014/7
_cell_angle_alpha 87.191(6)
_cell_angle_beta 84.895(5)
_cell_angle_gamma 77.080(5)
_cell_formula_units_Z 4
_cell_length_a 7.4491(6)
_cell_length_b 14.2402(11)
_cell_length_c 18.3131(16)
_cell_measurement_reflns_used 3970
_cell_measurement_temperature 296(2)
_cell_measurement_theta_max 27.183
_cell_measurement_theta_min 1.468
_cell_volume 1885.1(3)
_computing_cell_refinement 'SAINT (Bruker, 2007)'
_computing_data_collection 'APEX2 (Bruker, 2007)'
_computing_data_reduction 'SAINT (Bruker, 2007)'
_computing_molecular_graphics 'ORTEP-3 for Windows (Farrugia, 1997) and PLATON (Spek, 2009)'
_computing_publication_material
;
WinGX (Farrugia, 1999) and PLATON (Spek, 2009)
;
_computing_structure_refinement 'SHELXL97 (Sheldrick, 2008)'
_computing_structure_solution 'SHELXS97 (Sheldrick, 2008)'
_diffrn_ambient_temperature 296(2)
_diffrn_detector_area_resol_mean 7.80
_diffrn_measured_fraction_theta_full 0.990
_diffrn_measured_fraction_theta_max 0.990
_diffrn_measurement_device_type 'Bruker Kappa APEXII CCD'
_diffrn_measurement_method \w
_diffrn_radiation_monochromator graphite
_diffrn_radiation_source 'fine-focus sealed tube'
_diffrn_radiation_type MoK\a
_diffrn_radiation_wavelength 0.71073
_diffrn_reflns_av_R_equivalents 0.0617
_diffrn_reflns_av_unetI/netI 0.1044
_diffrn_reflns_limit_h_max 8
_diffrn_reflns_limit_h_min -9
_diffrn_reflns_limit_k_max 18
_diffrn_reflns_limit_k_min -18
_diffrn_reflns_limit_l_max 23
_diffrn_reflns_limit_l_min -23
_diffrn_reflns_number 30337
_diffrn_reflns_theta_full 27.183
_diffrn_reflns_theta_max 27.183
_diffrn_reflns_theta_min 1.468
_diffrn_standards_number 0
_exptl_absorpt_coefficient_mu 0.206
_exptl_absorpt_correction_T_max 0.964
_exptl_absorpt_correction_T_min 0.930
_exptl_absorpt_correction_type multi-scan
_exptl_absorpt_process_details '(SADABS; Bruker, 2005)'
_exptl_crystal_colour orange
_exptl_crystal_density_diffrn 1.436
_exptl_crystal_density_method 'not measured'
_exptl_crystal_description prism
_exptl_crystal_F_000 848
_exptl_crystal_size_max 0.36
_exptl_crystal_size_mid 0.20
_exptl_crystal_size_min 0.16
_refine_diff_density_max 0.209
_refine_diff_density_min -0.337
_refine_diff_density_rms 0.049
_refine_ls_extinction_method none
_refine_ls_goodness_of_fit_ref 0.988
_refine_ls_hydrogen_treatment mixed
_refine_ls_matrix_type full
_refine_ls_number_parameters 525
_refine_ls_number_reflns 8319
_refine_ls_number_restraints 0
_refine_ls_restrained_S_all 0.988
_refine_ls_R_factor_all 0.1530
_refine_ls_R_factor_gt 0.0564
_refine_ls_shift/su_max 0.000
_refine_ls_shift/su_mean 0.000
_refine_ls_structure_factor_coef Fsqd
_refine_ls_weighting_details 'w=1/[\s^2^(Fo^2^)+(0.0524P)^2^] where P=(Fo^2^+2Fc^2^)/3'
_refine_ls_weighting_scheme calc
_refine_ls_wR_factor_gt 0.1033
_refine_ls_wR_factor_ref 0.1313
_reflns_number_gt 3970
_reflns_number_total 8319
_reflns_threshold_expression I>2\s(I)
_cod_data_source_file cg5b01126_si_005.cif
_cod_data_source_block 5
_cod_database_code 4516487
_shelx_shelxl_version_number 2014/7
_shelx_space_group_comment
;
The symmetry employed for this shelxl refinement is uniquely defined
by the following loop, which should always be used as a source of
symmetry information in preference to the above space-group names.
They are only intended as comments.
;
_shelxl_version_number 2013-3

loop_
_space_group_symop_operation_xyz
'x, y, z'
'-x, -y, -z'

loop_
_atom_site_label
_atom_site_type_symbol
_atom_site_fract_x
_atom_site_fract_y
_atom_site_fract_z
_atom_site_U_iso_or_equiv
_atom_site_adp_type
_atom_site_occupancy
_atom_site_site_symmetry_order
_atom_site_calc_flag
_atom_site_refinement_flags_posn
_atom_site_refinement_flags_adp
S1 S 0.41781(10) 0.20749(5) 0.17589(4) 0.0456(2) Uani 1 1 d . .
O1 O 0.6760(3) 0.15602(13) 0.59843(11) 0.0524(6) Uani 1 1 d . .
O2 O 0.3302(3) 0.30830(13) 0.17549(11) 0.0551(6) Uani 1 1 d . .
O3 O 0.3227(3) 0.13937(14) 0.15206(12) 0.0621(6) Uani 1 1 d . .
O4 O 0.8872(3) -0.03003(14) 0.10589(13) 0.0703(7) Uani 1 1 d . .
N1 N 0.6627(3) 0.09060(16) 0.47224(13) 0.0421(6) Uani 1 1 d . .
H1 H 0.6387 0.1372 0.5023 0.050 Uiso 1 1 calc R U
N2 N 0.6095(3) 0.20178(16) 0.12430(13) 0.0491(7) Uani 1 1 d . .
H2A H 0.6270 0.2543 0.1026 0.059 Uiso 1 1 calc R U
N3 N 0.7117(4) 0.03298(19) 0.12064(17) 0.0714(9) Uani 1 1 d . .
C1 C 0.7626(4) 0.0719(2) 0.61861(18) 0.0409(7) Uani 1 1 d . .
C2 C 0.8205(4) 0.0558(2) 0.69105(18) 0.0484(8) Uani 1 1 d . .
H2 H 0.8012 0.1073 0.7222 0.058 Uiso 1 1 calc R U
C3 C 0.9024(4) -0.0326(2) 0.71515(17) 0.0483(8) Uani 1 1 d . .
H3 H 0.9376 -0.0404 0.7629 0.058 Uiso 1 1 calc R U
C4 C 0.9380(3) -0.11563(19) 0.67045(17) 0.0388(7) Uani 1 1 d . .
C5 C 1.0166(4) -0.2081(2) 0.69933(18) 0.0491(8) Uani 1 1 d . .
H5 H 1.0433 -0.2154 0.7482 0.059 Uiso 1 1 calc R U
C6 C 1.0536(4) -0.2868(2) 0.6565(2) 0.0531(9) Uani 1 1 d . .
H6 H 1.1033 -0.3475 0.6761 0.064 Uiso 1 1 calc R U
C7 C 1.0162(4) -0.2751(2) 0.5835(2) 0.0521(9) Uani 1 1 d . .
H7 H 1.0451 -0.3284 0.5538 0.063 Uiso 1 1 calc R U
C8 C 0.9369(4) -0.1863(2) 0.55411(18) 0.0449(8) Uani 1 1 d . .
H8 H 0.9120 -0.1806 0.5050 0.054 Uiso 1 1 calc R U
C9 C 0.8932(3) -0.10401(18) 0.59730(16) 0.0350(7) Uani 1 1 d . .
C10 C 0.8030(3) -0.00782(19) 0.56993(16) 0.0346(7) Uani 1 1 d . .
C11 C 0.7494(3) 0.00631(19) 0.49891(17) 0.0388(7) Uani 1 1 d . .
H11 H 0.7758 -0.0462 0.4684 0.047 Uiso 1 1 calc R U
C12 C 0.6039(3) 0.11458(19) 0.40109(16) 0.0368(7) Uani 1 1 d . .
C13 C 0.5440(4) 0.2114(2) 0.38294(17) 0.0448(8) Uani 1 1 d . .
H13 H 0.5433 0.2575 0.4173 0.054 Uiso 1 1 calc R U
C14 C 0.4860(4) 0.2397(2) 0.31492(18) 0.0463(8) Uani 1 1 d . .
H14 H 0.4464 0.3049 0.3031 0.056 Uiso 1 1 calc R U
C15 C 0.4861(3) 0.17168(19) 0.26397(16) 0.0375(7) Uani 1 1 d . .
C16 C 0.5426(4) 0.07404(19) 0.28206(17) 0.0418(7) Uani 1 1 d . .
H16 H 0.5392 0.0279 0.2483 0.050 Uiso 1 1 calc R U
C17 C 0.6034(4) 0.04611(19) 0.35010(17) 0.0411(7) Uani 1 1 d . .
H17 H 0.6443 -0.0190 0.3619 0.049 Uiso 1 1 calc R U
C18 C 0.7472(4) 0.1189(2) 0.11252(16) 0.0453(8) Uani 1 1 d . .
C19 C 0.9324(4) 0.1170(2) 0.09176(17) 0.0484(8) Uani 1 1 d . .
H19 H 0.9874 0.1693 0.0819 0.058 Uiso 1 1 calc R U
C20 C 1.0140(4) 0.0232(2) 0.08919(17) 0.0518(8) Uani 1 1 d . .
C21 C 1.2070(4) -0.0323(2) 0.0756(2) 0.0791(12) Uani 1 1 d . .
H21A H 1.2360 -0.0404 0.0238 0.119 Uiso 1 1 calc R U
H21B H 1.2200 -0.0944 0.1000 0.119 Uiso 1 1 calc R U
H21C H 1.2898 0.0019 0.0942 0.119 Uiso 1 1 calc R U
S2 S 0.84049(10) 0.71357(5) 0.35900(5) 0.0425(2) Uani 1 1 d . .
O5 O 1.2612(3) 0.64473(15) -0.06472(13) 0.0674(7) Uani 1 1 d . .
O6 O 0.8218(3) 0.81586(12) 0.36058(12) 0.0549(6) Uani 1 1 d . .
O7 O 0.9341(2) 0.65239(13) 0.41422(11) 0.0525(6) Uani 1 1 d . .
O8 O 0.5645(3) 0.46456(13) 0.39298(12) 0.0570(6) Uani 1 1 d . .
N4 N 0.6283(3) 0.70020(15) 0.36189(14) 0.0457(7) Uani 1 1 d . .
H4A H 0.5451 0.7507 0.3523 0.055 Uiso 1 1 calc R U
N5 N 1.1736(3) 0.58404(16) 0.06485(14) 0.0437(6) Uani 1 1 d . .
H5A H 1.1895 0.6304 0.0348 0.052 Uiso 1 1 calc R U
N6 N 0.6801(3) 0.52981(16) 0.37170(15) 0.0545(7) Uani 1 1 d . .
C22 C 1.3049(4) 0.5572(2) -0.08497(18) 0.0498(8) Uani 1 1 d . .
C23 C 1.3816(4) 0.5352(2) -0.15833(19) 0.0614(9) Uani 1 1 d . .
H23 H 1.3991 0.5850 -0.1911 0.074 Uiso 1 1 calc R U
C24 C 1.4287(4) 0.4435(3) -0.18066(19) 0.0605(9) Uani 1 1 d . .
H24 H 1.4801 0.4318 -0.2284 0.073 Uiso 1 1 calc R U
C25 C 1.4031(4) 0.3641(2) -0.13421(19) 0.0475(8) Uani 1 1 d . .
C26 C 1.4486(4) 0.2699(3) -0.1612(2) 0.0610(10) Uani 1 1 d . .
H26 H 1.5009 0.2597 -0.2090 0.073 Uiso 1 1 calc R U
C27 C 1.4171(5) 0.1940(3) -0.1183(2) 0.0724(11) Uani 1 1 d . .
H27 H 1.4432 0.1324 -0.1370 0.087 Uiso 1 1 calc R U
C28 C 1.3459(5) 0.2089(2) -0.0467(2) 0.0731(11) Uani 1 1 d . .
H28 H 1.3277 0.1566 -0.0168 0.088 Uiso 1 1 calc R U
C29 C 1.3010(4) 0.3000(2) -0.01845(19) 0.0608(9) Uani 1 1 d . .
H29 H 1.2516 0.3083 0.0298 0.073 Uiso 1 1 calc R U
C30 C 1.3292(4) 0.3804(2) -0.06177(18) 0.0425(8) Uani 1 1 d . .
C31 C 1.2828(4) 0.4785(2) -0.03523(17) 0.0399(7) Uani 1 1 d . .
C32 C 1.2195(4) 0.4976(2) 0.03768(17) 0.0420(8) Uani 1 1 d . .
H32 H 1.2090 0.4455 0.0692 0.050 Uiso 1 1 calc R U
C33 C 1.1023(3) 0.6113(2) 0.13613(17) 0.0377(7) Uani 1 1 d . .
C34 C 1.0460(4) 0.7091(2) 0.14922(18) 0.0474(8) Uani 1 1 d . .
H34 H 1.0620 0.7540 0.1120 0.057 Uiso 1 1 calc R U
C35 C 0.9668(4) 0.7399(2) 0.21695(18) 0.0451(8) Uani 1 1 d . .
H35 H 0.9269 0.8055 0.2252 0.054 Uiso 1 1 calc R U
C36 C 0.9463(3) 0.67366(19) 0.27275(16) 0.0370(7) Uani 1 1 d . .
C37 C 1.0077(4) 0.5761(2) 0.26062(17) 0.0445(8) Uani 1 1 d . .
H37 H 0.9961 0.5315 0.2986 0.053 Uiso 1 1 calc R U
C38 C 1.0853(4) 0.5448(2) 0.19312(18) 0.0453(8) Uani 1 1 d . .
H38 H 1.1266 0.4792 0.1854 0.054 Uiso 1 1 calc R U
C39 C 0.5677(4) 0.61432(19) 0.37849(15) 0.0396(7) Uani 1 1 d . .
C40 C 0.3857(4) 0.6092(2) 0.40227(17) 0.0442(8) Uani 1 1 d . .
H40 H 0.2840 0.6600 0.4105 0.053 Uiso 1 1 calc R U
C41 C 0.3914(4) 0.5154(2) 0.41038(17) 0.0450(8) Uani 1 1 d . .
C42 C 0.2523(4) 0.4578(2) 0.4347(2) 0.0632(10) Uani 1 1 d . .
H42A H 0.2495 0.4127 0.3978 0.095 Uiso 1 1 calc R U
H42B H 0.1327 0.5001 0.4422 0.095 Uiso 1 1 calc R U
H42C H 0.2849 0.4236 0.4798 0.095 Uiso 1 1 calc R U

loop_
_atom_site_aniso_label
_atom_site_aniso_U_11
_atom_site_aniso_U_22
_atom_site_aniso_U_33
_atom_site_aniso_U_23
_atom_site_aniso_U_13
_atom_site_aniso_U_12
S1 0.0463(4) 0.0467(5) 0.0438(5) 0.0036(4) -0.0040(4) -0.0109(4)
O1 0.0594(13) 0.0329(12) 0.0576(15) -0.0045(11) 0.0012(11) 0.0035(10)
O2 0.0572(13) 0.0415(12) 0.0575(15) 0.0077(11) -0.0063(11) 0.0072(10)
O3 0.0656(14) 0.0703(15) 0.0607(16) 0.0020(12) -0.0157(12) -0.0335(12)
O4 0.0850(17) 0.0394(13) 0.0793(19) -0.0082(12) 0.0135(14) -0.0049(13)
N1 0.0429(14) 0.0351(15) 0.0458(18) -0.0014(13) 0.0000(12) -0.0047(11)
N2 0.0545(15) 0.0353(14) 0.0532(18) 0.0067(13) 0.0081(13) -0.0075(12)
N3 0.076(2) 0.0412(17) 0.090(3) -0.0091(16) 0.0295(17) -0.0114(15)
C1 0.0344(16) 0.0350(18) 0.051(2) -0.0024(17) 0.0052(15) -0.0053(13)
C2 0.058(2) 0.0399(19) 0.048(2) -0.0128(16) -0.0020(17) -0.0117(15)
C3 0.0516(18) 0.053(2) 0.041(2) -0.0015(17) -0.0045(16) -0.0124(16)
C4 0.0362(16) 0.0375(18) 0.042(2) -0.0020(16) 0.0010(14) -0.0084(13)
C5 0.0441(17) 0.052(2) 0.048(2) 0.0064(18) -0.0048(16) -0.0036(15)
C6 0.0494(19) 0.040(2) 0.064(3) 0.0064(19) -0.0030(18) 0.0004(15)
C7 0.0494(18) 0.0353(19) 0.069(3) -0.0089(18) -0.0034(18) -0.0017(14)
C8 0.0447(17) 0.0409(19) 0.048(2) -0.0026(17) -0.0028(15) -0.0061(14)
C9 0.0289(14) 0.0356(17) 0.041(2) -0.0044(15) 0.0037(13) -0.0095(12)
C10 0.0303(14) 0.0344(17) 0.038(2) 0.0007(15) 0.0020(14) -0.0077(12)
C11 0.0348(15) 0.0347(18) 0.046(2) -0.0025(15) 0.0039(14) -0.0086(13)
C12 0.0351(15) 0.0359(18) 0.038(2) 0.0025(15) 0.0003(14) -0.0066(13)
C13 0.0520(18) 0.0368(19) 0.043(2) -0.0024(16) -0.0009(16) -0.0047(14)
C14 0.0531(19) 0.0332(17) 0.050(2) 0.0010(16) -0.0029(16) -0.0047(14)
C15 0.0369(15) 0.0361(18) 0.0386(19) 0.0032(15) -0.0018(14) -0.0077(13)
C16 0.0455(17) 0.0361(18) 0.045(2) -0.0034(15) -0.0012(15) -0.0114(13)
C17 0.0448(17) 0.0279(16) 0.049(2) 0.0005(16) -0.0010(15) -0.0056(13)
C18 0.062(2) 0.0364(19) 0.038(2) 0.0005(15) 0.0002(16) -0.0132(16)
C19 0.0531(19) 0.040(2) 0.053(2) -0.0042(16) -0.0070(17) -0.0103(15)
C20 0.056(2) 0.051(2) 0.047(2) -0.0080(17) -0.0095(17) -0.0060(18)
C21 0.077(3) 0.069(2) 0.083(3) -0.026(2) -0.021(2) 0.013(2)
S2 0.0424(4) 0.0364(5) 0.0478(5) -0.0078(4) 0.0011(4) -0.0070(3)
O5 0.0986(18) 0.0426(14) 0.0599(17) 0.0018(12) 0.0180(13) -0.0232(12)
O6 0.0659(13) 0.0306(12) 0.0692(17) -0.0140(11) 0.0054(12) -0.0140(9)
O7 0.0511(12) 0.0576(13) 0.0460(14) -0.0026(11) -0.0065(11) -0.0050(10)
O8 0.0524(13) 0.0342(12) 0.0803(18) -0.0019(11) 0.0103(12) -0.0070(10)
N4 0.0359(13) 0.0307(14) 0.0666(19) -0.0010(13) 0.0022(12) -0.0012(10)
N5 0.0502(15) 0.0394(15) 0.0414(17) 0.0013(13) 0.0049(13) -0.0139(12)
N6 0.0473(15) 0.0351(15) 0.078(2) -0.0042(14) 0.0106(14) -0.0074(13)
C22 0.0532(19) 0.051(2) 0.047(2) -0.0008(19) 0.0031(17) -0.0162(16)
C23 0.082(2) 0.061(2) 0.045(2) 0.0043(19) 0.0079(19) -0.0305(19)
C24 0.063(2) 0.079(3) 0.046(2) -0.013(2) 0.0042(18) -0.0299(19)
C25 0.0399(17) 0.055(2) 0.049(2) -0.0097(19) -0.0071(16) -0.0099(15)
C26 0.055(2) 0.068(3) 0.060(3) -0.022(2) -0.0087(18) -0.0069(18)
C27 0.080(3) 0.052(2) 0.081(3) -0.017(2) -0.022(2) 0.004(2)
C28 0.099(3) 0.043(2) 0.078(3) 0.004(2) -0.033(2) -0.0073(19)
C29 0.082(2) 0.048(2) 0.050(2) 0.0031(19) -0.0151(19) -0.0080(18)
C30 0.0405(17) 0.044(2) 0.043(2) -0.0030(17) -0.0079(15) -0.0073(14)
C31 0.0388(16) 0.0429(19) 0.038(2) 0.0005(16) -0.0012(15) -0.0089(13)
C32 0.0439(17) 0.0345(18) 0.047(2) 0.0050(16) -0.0040(15) -0.0091(14)
C33 0.0332(15) 0.0387(18) 0.040(2) -0.0019(16) 0.0032(14) -0.0076(13)
C34 0.0559(19) 0.041(2) 0.045(2) 0.0055(16) 0.0037(17) -0.0143(15)
C35 0.0487(18) 0.0325(17) 0.054(2) -0.0024(17) 0.0011(16) -0.0096(14)
C36 0.0327(15) 0.0323(17) 0.044(2) -0.0013(15) 0.0004(14) -0.0047(13)
C37 0.0488(18) 0.0371(19) 0.042(2) 0.0018(15) 0.0043(15) -0.0013(14)
C38 0.0512(18) 0.0303(17) 0.049(2) 0.0005(16) 0.0058(16) -0.0009(14)
C39 0.0427(17) 0.0349(18) 0.038(2) -0.0024(14) -0.0008(14) -0.0029(14)
C40 0.0360(17) 0.0340(18) 0.058(2) -0.0017(15) 0.0031(15) -0.0015(13)
C41 0.0399(18) 0.0413(19) 0.051(2) -0.0015(16) 0.0026(15) -0.0049(14)
C42 0.056(2) 0.046(2) 0.086(3) 0.0101(19) 0.0042(19) -0.0136(16)

loop_
_atom_type_symbol
_atom_type_description
_atom_type_scat_dispersion_real
_atom_type_scat_dispersion_imag
_atom_type_scat_source
C C 0.0033 0.0016 'International Tables Vol C Tables 4.2.6.8 and 6.1.1.4'
H H 0.0000 0.0000 'International Tables Vol C Tables 4.2.6.8 and 6.1.1.4'
N N 0.0061 0.0033 'International Tables Vol C Tables 4.2.6.8 and 6.1.1.4'
O O 0.0106 0.0060 'International Tables Vol C Tables 4.2.6.8 and 6.1.1.4'
S S 0.1246 0.1234 'International Tables Vol C Tables 4.2.6.8 and 6.1.1.4'

loop_
_geom_angle_atom_site_label_1
_geom_angle_atom_site_label_2
_geom_angle_atom_site_label_3
_geom_angle
O3 S1 O2 119.72(12)
O3 S1 N2 109.24(13)
O2 S1 N2 104.44(12)
O3 S1 C15 108.33(13)
O2 S1 C15 108.96(13)
N2 S1 C15 105.21(13)
C20 O4 N3 108.7(2)
C11 N1 C12 128.8(2)
C11 N1 H1 115.6
C12 N1 H1 115.6
C18 N2 S1 125.3(2)
C18 N2 H2A 117.3
S1 N2 H2A 117.3
C18 N3 O4 103.7(2)
O1 C1 C2 119.7(3)
O1 C1 C10 121.8(3)
C2 C1 C10 118.5(3)
C3 C2 C1 121.1(3)
C3 C2 H2 119.4
C1 C2 H2 119.4
C2 C3 C4 122.9(3)
C2 C3 H3 118.6
C4 C3 H3 118.6
C9 C4 C5 120.2(3)
C9 C4 C3 119.0(3)
C5 C4 C3 120.8(3)
C6 C5 C4 120.9(3)
C6 C5 H5 119.6
C4 C5 H5 119.6
C5 C6 C7 119.2(3)
C5 C6 H6 120.4
C7 C6 H6 120.4
C8 C7 C6 121.3(3)
C8 C7 H7 119.4
C6 C7 H7 119.4
C7 C8 C9 120.9(3)
C7 C8 H8 119.6
C9 C8 H8 119.6
C4 C9 C8 117.5(2)
C4 C9 C10 118.9(3)
C8 C9 C10 123.6(3)
C11 C10 C1 119.6(2)
C11 C10 C9 120.9(3)
C1 C10 C9 119.4(3)
N1 C11 C10 123.4(3)
N1 C11 H11 118.3
C10 C11 H11 118.3
C17 C12 C13 119.6(3)
C17 C12 N1 123.0(2)
C13 C12 N1 117.4(3)
C14 C13 C12 120.5(3)
C14 C13 H13 119.7
C12 C13 H13 119.7
C13 C14 C15 119.9(3)
C13 C14 H14 120.0
C15 C14 H14 120.0
C14 C15 C16 120.0(3)
C14 C15 S1 120.3(2)
C16 C15 S1 119.7(2)
C17 C16 C15 119.7(3)
C17 C16 H16 120.2
C15 C16 H16 120.2
C16 C17 C12 120.2(3)
C16 C17 H17 119.9
C12 C17 H17 119.9
N3 C18 N2 121.6(3)
N3 C18 C19 113.1(3)
N2 C18 C19 125.3(3)
C20 C19 C18 104.8(3)
C20 C19 H19 127.6
C18 C19 H19 127.6
C19 C20 O4 109.7(3)
C19 C20 C21 135.0(3)
O4 C20 C21 115.3(3)
C20 C21 H21A 109.5
C20 C21 H21B 109.5
H21A C21 H21B 109.5
C20 C21 H21C 109.5
H21A C21 H21C 109.5
H21B C21 H21C 109.5
O7 S2 O6 119.99(12)
O7 S2 N4 108.97(12)
O6 S2 N4 104.01(11)
O7 S2 C36 108.13(12)
O6 S2 C36 108.49(13)
N4 S2 C36 106.49(12)
C41 O8 N6 108.9(2)
C39 N4 S2 126.48(18)
C39 N4 H4A 116.8
S2 N4 H4A 116.8
C32 N5 C33 128.9(3)
C32 N5 H5A 115.5
C33 N5 H5A 115.5
C39 N6 O8 103.3(2)
O5 C22 C23 120.2(3)
O5 C22 C31 121.6(3)
C23 C22 C31 118.2(3)
C24 C23 C22 121.1(3)
C24 C23 H23 119.5
C22 C23 H23 119.5
C23 C24 C25 122.6(3)
C23 C24 H24 118.7
C25 C24 H24 118.7
C30 C25 C26 120.4(3)
C30 C25 C24 119.3(3)
C26 C25 C24 120.3(3)
C27 C26 C25 120.8(3)
C27 C26 H26 119.6
C25 C26 H26 119.6
C26 C27 C28 119.4(3)
C26 C27 H27 120.3
C28 C27 H27 120.3
C27 C28 C29 121.3(4)
C27 C28 H28 119.4
C29 C28 H28 119.4
C28 C29 C30 120.8(3)
C28 C29 H29 119.6
C30 C29 H29 119.6
C25 C30 C29 117.4(3)
C25 C30 C31 119.3(3)
C29 C30 C31 123.3(3)
C32 C31 C22 119.2(3)
C32 C31 C30 121.4(3)
C22 C31 C30 119.4(3)
N5 C32 C31 124.4(3)
N5 C32 H32 117.8
C31 C32 H32 117.8
C34 C33 C38 119.4(3)
C34 C33 N5 117.8(3)
C38 C33 N5 122.9(3)
C35 C34 C33 120.3(3)
C35 C34 H34 119.9
C33 C34 H34 119.9
C34 C35 C36 120.0(3)
C34 C35 H35 120.0
C36 C35 H35 120.0
C35 C36 C37 119.9(3)
C35 C36 S2 119.8(2)
C37 C36 S2 120.3(2)
C38 C37 C36 120.4(3)
C38 C37 H37 119.8
C36 C37 H37 119.8
C37 C38 C33 119.9(3)
C37 C38 H38 120.0
C33 C38 H38 120.0
N6 C39 C40 113.4(2)
N6 C39 N4 121.7(2)
C40 C39 N4 124.9(2)
C41 C40 C39 104.4(2)
C41 C40 H40 127.8
C39 C40 H40 127.8
C40 C41 O8 110.0(2)
C40 C41 C42 134.0(3)
O8 C41 C42 115.9(2)
C41 C42 H42A 109.5
C41 C42 H42B 109.5
H42A C42 H42B 109.5
C41 C42 H42C 109.5
H42A C42 H42C 109.5
H42B C42 H42C 109.5

loop_
_geom_bond_atom_site_label_1
_geom_bond_atom_site_label_2
_geom_bond_distance
S1 O3 1.427(2)
S1 O2 1.4378(18)
S1 N2 1.629(2)
S1 C15 1.752(3)
O1 C1 1.281(3)
O4 C20 1.344(3)
O4 N3 1.423(3)
N1 C11 1.322(3)
N1 C12 1.413(3)
N1 H1 0.8600
N2 C18 1.392(3)
N2 H2A 0.8600
N3 C18 1.307(3)
C1 C2 1.423(4)
C1 C10 1.440(4)
C2 C3 1.343(4)
C2 H2 0.9300
C3 C4 1.433(4)
C3 H3 0.9300
C4 C9 1.403(4)
C4 C5 1.414(4)
C5 C6 1.361(4)
C5 H5 0.9300
C6 C7 1.384(4)
C6 H6 0.9300
C7 C8 1.377(4)
C7 H7 0.9300
C8 C9 1.406(4)
C8 H8 0.9300
C9 C10 1.470(3)
C10 C11 1.386(4)
C11 H11 0.9300
C12 C17 1.384(4)
C12 C13 1.384(3)
C13 C14 1.368(4)
C13 H13 0.9300
C14 C15 1.377(4)
C14 H14 0.9300
C15 C16 1.392(3)
C16 C17 1.374(4)
C16 H16 0.9300
C17 H17 0.9300
C18 C19 1.393(4)
C19 C20 1.339(4)
C19 H19 0.9300
C20 C21 1.483(4)
C21 H21A 0.9600
C21 H21B 0.9600
C21 H21C 0.9600
S2 O7 1.427(2)
S2 O6 1.4335(18)
S2 N4 1.630(2)
S2 C36 1.762(3)
O5 C22 1.280(3)
O8 C41 1.349(3)
O8 N6 1.421(3)
N4 C39 1.406(3)
N4 H4A 0.8600
N5 C32 1.312(3)
N5 C33 1.404(4)
N5 H5A 0.8600
N6 C39 1.308(3)
C22 C23 1.433(4)
C22 C31 1.438(4)
C23 C24 1.349(4)
C23 H23 0.9300
C24 C25 1.419(4)
C24 H24 0.9300
C25 C30 1.400(4)
C25 C26 1.411(4)
C26 C27 1.356(4)
C26 H26 0.9300
C27 C28 1.379(5)
C27 H27 0.9300
C28 C29 1.379(4)
C28 H28 0.9300
C29 C30 1.404(4)
C29 H29 0.9300
C30 C31 1.460(4)
C31 C32 1.395(4)
C32 H32 0.9300
C33 C34 1.388(4)
C33 C38 1.391(4)
C34 C35 1.373(4)
C34 H34 0.9300
C35 C36 1.378(4)
C35 H35 0.9300
C36 C37 1.385(3)
C37 C38 1.368(4)
C37 H37 0.9300
C38 H38 0.9300
C39 C40 1.404(4)
C40 C41 1.329(4)
C40 H40 0.9300
C41 C42 1.485(4)
C42 H42A 0.9600
C42 H42B 0.9600
C42 H42C 0.9600

loop_
_geom_hbond_atom_site_label_D
_geom_hbond_atom_site_label_H
_geom_hbond_atom_site_label_A
_geom_hbond_distance_DH
_geom_hbond_distance_HA
_geom_hbond_distance_DA
_geom_hbond_angle_DHA
_geom_hbond_site_symmetry_A
N1 H1 O1 0.86 1.85 2.552(3) 137.8 .
N2 H2A O5 0.86 1.89 2.723(3) 162.3 2_765
C16 H16 N3 0.93 2.57 3.138(4) 119.7 .
C17 H17 O6 0.93 2.43 3.323(3) 161.8 1_545
C21 H21A N3 0.96 2.64 3.591(5) 170.7 2_755
C21 H21C O3 0.96 2.34 3.190(4) 147.1 1_655
N4 H4A O1 0.86 2.04 2.763(3) 141.0 2_666
N5 H5A O5 0.86 1.87 2.565(3) 136.9 .
C37 H37 N6 0.93 2.61 3.199(4) 122.0 .
C38 H38 O2 0.93 2.57 3.468(3) 162.9 1_655
C40 H40 O7 0.93 2.63 3.271(3) 126.8 1_455
C42 H42B O7 0.96 2.40 3.249(3) 147.6 1_455

loop_
_geom_torsion_atom_site_label_1
_geom_torsion_atom_site_label_2
_geom_torsion_atom_site_label_3
_geom_torsion_atom_site_label_4
_geom_torsion
O3 S1 N2 C18 -55.6(3)
O2 S1 N2 C18 175.2(2)
C15 S1 N2 C18 60.5(3)
C20 O4 N3 C18 -0.7(3)
O1 C1 C2 C3 176.3(2)
C10 C1 C2 C3 -3.4(4)
C1 C2 C3 C4 0.4(4)
C2 C3 C4 C9 2.9(4)
C2 C3 C4 C5 -176.9(3)
C9 C4 C5 C6 1.4(4)
C3 C4 C5 C6 -178.8(3)
C4 C5 C6 C7 1.1(4)
C5 C6 C7 C8 -2.1(5)
C6 C7 C8 C9 0.7(4)
C5 C4 C9 C8 -2.8(4)
C3 C4 C9 C8 177.4(2)
C5 C4 C9 C10 176.9(2)
C3 C4 C9 C10 -2.9(4)
C7 C8 C9 C4 1.8(4)
C7 C8 C9 C10 -177.9(2)
O1 C1 C10 C11 0.8(4)
C2 C1 C10 C11 -179.5(3)
O1 C1 C10 C9 -176.5(2)
C2 C1 C10 C9 3.2(4)
C4 C9 C10 C11 -177.4(2)
C8 C9 C10 C11 2.3(4)
C4 C9 C10 C1 -0.1(4)
C8 C9 C10 C1 179.6(2)
C12 N1 C11 C10 178.8(2)
C1 C10 C11 N1 0.5(4)
C9 C10 C11 N1 177.8(2)
C11 N1 C12 C17 11.0(4)
C11 N1 C12 C13 -169.3(2)
C17 C12 C13 C14 -0.6(4)
N1 C12 C13 C14 179.7(3)
C12 C13 C14 C15 0.3(4)
C13 C14 C15 C16 1.0(4)
C13 C14 C15 S1 -178.3(2)
O3 S1 C15 C14 -144.5(2)
O2 S1 C15 C14 -12.7(3)
N2 S1 C15 C14 98.8(2)
O3 S1 C15 C16 36.2(2)
O2 S1 C15 C16 168.0(2)
N2 S1 C15 C16 -80.5(2)
C14 C15 C16 C17 -2.0(4)
S1 C15 C16 C17 177.3(2)
C15 C16 C17 C12 1.7(4)
C13 C12 C17 C16 -0.4(4)
N1 C12 C17 C16 179.3(3)
O4 N3 C18 N2 -178.3(3)
O4 N3 C18 C19 1.5(4)
S1 N2 C18 N3 23.9(4)
S1 N2 C18 C19 -155.8(3)
N3 C18 C19 C20 -1.7(4)
N2 C18 C19 C20 178.1(3)
C18 C19 C20 O4 1.1(3)
C18 C19 C20 C21 -175.8(4)
N3 O4 C20 C19 -0.3(3)
N3 O4 C20 C21 177.3(3)
O7 S2 N4 C39 -35.1(3)
O6 S2 N4 C39 -164.2(2)
C36 S2 N4 C39 81.3(3)
C41 O8 N6 C39 0.4(3)
O5 C22 C23 C24 179.9(3)
C31 C22 C23 C24 1.2(5)
C22 C23 C24 C25 1.1(5)
C23 C24 C25 C30 -1.2(5)
C23 C24 C25 C26 177.7(3)
C30 C25 C26 C27 1.9(4)
C24 C25 C26 C27 -177.1(3)
C25 C26 C27 C28 -2.4(5)
C26 C27 C28 C29 1.9(5)
C27 C28 C29 C30 -0.9(5)
C26 C25 C30 C29 -0.8(4)
C24 C25 C30 C29 178.1(3)
C26 C25 C30 C31 -179.8(2)
C24 C25 C30 C31 -0.9(4)
C28 C29 C30 C25 0.3(4)
C28 C29 C30 C31 179.3(3)
O5 C22 C31 C32 -2.7(4)
C23 C22 C31 C32 176.0(3)
O5 C22 C31 C30 178.1(2)
C23 C22 C31 C30 -3.2(4)
C25 C30 C31 C32 -176.1(3)
C29 C30 C31 C32 5.0(4)
C25 C30 C31 C22 3.1(4)
C29 C30 C31 C22 -175.8(3)
C33 N5 C32 C31 177.3(3)
C22 C31 C32 N5 1.5(4)
C30 C31 C32 N5 -179.3(2)
C32 N5 C33 C34 -173.2(2)
C32 N5 C33 C38 6.5(4)
C38 C33 C34 C35 -2.8(4)
N5 C33 C34 C35 176.8(3)
C33 C34 C35 C36 1.4(4)
C34 C35 C36 C37 0.7(4)
C34 C35 C36 S2 -178.8(2)
O7 S2 C36 C35 -142.5(2)
O6 S2 C36 C35 -10.9(2)
N4 S2 C36 C35 100.5(2)
O7 S2 C36 C37 38.0(2)
O6 S2 C36 C37 169.6(2)
N4 S2 C36 C37 -79.0(2)
C35 C36 C37 C38 -1.3(4)
S2 C36 C37 C38 178.2(2)
C36 C37 C38 C33 -0.2(4)
C34 C33 C38 C37 2.3(4)
N5 C33 C38 C37 -177.4(3)
O8 N6 C39 C40 -0.4(3)
O8 N6 C39 N4 -179.5(2)
S2 N4 C39 N6 -21.5(4)
S2 N4 C39 C40 159.6(2)
N6 C39 C40 C41 0.3(4)
N4 C39 C40 C41 179.3(3)
C39 C40 C41 O8 0.0(3)
C39 C40 C41 C42 178.9(3)
N6 O8 C41 C40 -0.2(3)
N6 O8 C41 C42 -179.4(3)
